data_1560769
loop_
_publ_author_name
'Smaha, Rebecca W.'
'He, Wei'
'Sheckelton, John P.'
'Wen, Jiajia'
'Lee, Young S.'

_publ_section_title
;
 Synthesis-dependent properties of barlowite and Zn-substituted barlowite
;
_journal_name_full 'Journal of Solid State Chemistry'
_journal_page_first 123
_journal_page_last 129
_journal_paper_doi 10.1016/j.jssc.2018.08.016
_journal_volume 268
_journal_year 2018
_chemical_formula_moiety '1(Br1), Cu4 H6 O6, 1(F1)'
_chemical_formula_sum 'Br Cu4 F H6 O6'
_chemical_formula_weight 455.12
_chemical_name_systematic barlowite
_space_group_crystal_system hexagonal
_space_group_IT_number 194
_space_group_name_Hall '-P 6c 2c'
_space_group_name_H-M_alt 'P 63/m m c'
_atom_sites_solution_hydrogens difmap
_cell_angle_alpha 90
_cell_angle_beta 90
_cell_angle_gamma 120
_cell_formula_units_Z 2
_cell_length_a 6.6704(2)
_cell_length_b 6.6704(2)
_cell_length_c 9.2864(2)
_cell_measurement_reflns_used 9945
_cell_measurement_temperature 296(2)
_cell_measurement_theta_max 20.148
_cell_measurement_theta_min 2.414
_cell_volume 357.834(17)
_computing_cell_refinement 'SAINT V8.38A (?, 2016)'
_computing_data_reduction 'SAINT V8.38A (?, 2016)'
_computing_molecular_graphics 'Olex2 (Dolomanov et al., 2009)'
_computing_publication_material 'Olex2 (Dolomanov et al., 2009)'
_computing_structure_refinement 'XL (Sheldrick, 2008)'
_diffrn_ambient_temperature 296.15
_diffrn_measured_fraction_theta_full 1.000
_diffrn_measured_fraction_theta_max 1.000
_diffrn_measurement_device_type 'Bruker APEX-II CCD'
_diffrn_measurement_method '\f and \w scans'
_diffrn_radiation_type synchrotron
_diffrn_radiation_wavelength 0.41328
_diffrn_reflns_av_R_equivalents 0.0606
_diffrn_reflns_av_unetI/netI 0.0143
_diffrn_reflns_Laue_measured_fraction_full 1.000
_diffrn_reflns_Laue_measured_fraction_max 1.000
_diffrn_reflns_limit_h_max 11
_diffrn_reflns_limit_h_min -11
_diffrn_reflns_limit_k_max 11
_diffrn_reflns_limit_k_min -11
_diffrn_reflns_limit_l_max 15
_diffrn_reflns_limit_l_min -15
_diffrn_reflns_number 14595
_diffrn_reflns_point_group_measured_fraction_full 1.000
_diffrn_reflns_point_group_measured_fraction_max 1.000
_diffrn_reflns_theta_full 14.357
_diffrn_reflns_theta_max 20.148
_diffrn_reflns_theta_min 2.050
_diffrn_standards_number 0
_exptl_absorpt_coefficient_mu 3.903
_exptl_absorpt_correction_T_max 0.7445
_exptl_absorpt_correction_T_min 0.6672
_exptl_absorpt_correction_type multi-scan
_exptl_absorpt_process_details
;
'SADABS-2016/2 (Bruker,2016/2) was used for absorption correction.
wR2(int) was 0.0929 before and 0.0790 after correction. The Ratio 
of minimum to maximum transmission is 0.8962. The \l/2 correction
factor is Not present.'
;
_exptl_crystal_colour 'clear green'
_exptl_crystal_colour_lustre clear
_exptl_crystal_colour_primary green
_exptl_crystal_density_diffrn 4.224
_exptl_crystal_description hexagonal
_exptl_crystal_F_000 428
_exptl_crystal_size_max 0.115
_exptl_crystal_size_mid 0.115
_exptl_crystal_size_min 0.038
_refine_diff_density_max 0.710
_refine_diff_density_min -1.406
_refine_diff_density_rms 0.227
_refine_ls_extinction_coef 2.65(7)
_refine_ls_extinction_expression Fc^*^=kFc[1+0.001xFc^2^\l^3^/sin(2\q)]^-1/4^
_refine_ls_extinction_method 'SHELXL-2014/7 (Sheldrick 2014'
_refine_ls_goodness_of_fit_ref 1.234
_refine_ls_hydrogen_treatment refxyz
_refine_ls_matrix_type full
_refine_ls_number_parameters 22
_refine_ls_number_reflns 368
_refine_ls_number_restraints 1
_refine_ls_restrained_S_all 1.232
_refine_ls_R_factor_all 0.0207
_refine_ls_R_factor_gt 0.0207
_refine_ls_shift/su_max 0.000
_refine_ls_shift/su_mean 0.000
_refine_ls_structure_factor_coef Fsqd
_refine_ls_weighting_details 'w=1/[\s^2^(Fo^2^)+(0.0289P)^2^+0.0681P] where P=(Fo^2^+2Fc^2^)/3'
_refine_ls_weighting_scheme calc
_refine_ls_wR_factor_gt 0.0456
_refine_ls_wR_factor_ref 0.0456
_reflns_Friedel_coverage 0.000
_reflns_Friedel_fraction_full .
_reflns_Friedel_fraction_max .
_reflns_number_gt 368
_reflns_number_total 368
_reflns_threshold_expression 'I > 2\s(I)'
_cod_data_source_file JSSC-2018-268-123.cif
_cod_data_source_block 2_RS49
_cod_original_cell_volume 357.83(2)
_cod_database_code 1560769
_shelx_space_group_comment
;
The symmetry employed for this shelxl refinement is uniquely defined
by the following loop, which should always be used as a source of
symmetry information in preference to the above space-group names.
They are only intended as comments.
;
_shelx_estimated_absorpt_t_max 0.866
_shelx_estimated_absorpt_t_min 0.662

loop_
_space_group_symop_operation_xyz
'x, y, z'
'-y, x-y, z'
'-x+y, -x, z'
'-x, -y, z+1/2'
'y, -x+y, z+1/2'
'x-y, x, z+1/2'
'y, x, -z'
'x-y, -y, -z'
'-x, -x+y, -z'
'-y, -x, -z+1/2'
'-x+y, y, -z+1/2'
'x, x-y, -z+1/2'
'-x, -y, -z'
'y, -x+y, -z'
'x-y, x, -z'
'x, y, -z-1/2'
'-y, x-y, -z-1/2'
'-x+y, -x, -z-1/2'
'-y, -x, z'
'-x+y, y, z'
'x, x-y, z'
'y, x, z-1/2'
'x-y, -y, z-1/2'
'-x, -x+y, z-1/2'

loop_
_atom_site_label
_atom_site_type_symbol
_atom_site_fract_x
_atom_site_fract_y
_atom_site_fract_z
_atom_site_U_iso_or_equiv
_atom_site_adp_type
_atom_site_occupancy
_atom_site_site_symmetry_order
_atom_site_calc_flag
_atom_site_refinement_flags_posn
_atom_site_refinement_flags_adp
_atom_site_refinement_flags_occupancy
_atom_site_disorder_assembly
_atom_site_disorder_group
Br1 Br 0.6667 0.3333 0.7500 0.01631(13) Uani 1 12 d S T P . .
Cu1 Cu 0.5000 0.5000 0.5000 0.01292(12) Uani 1 4 d S T P A .
Cu2 Cu 0.62890(6) 0.25780(12) 0.2500 0.01058(13) Uani 0.3333 4 d S T P A 2
O1 O 0.40421(13) 0.20211(7) 0.40810(7) 0.01178(16) Uani 1 2 d DS T P . .
F1 F 0.0000 0.0000 0.2500 0.0233(4) Uani 1 12 d S T P . .
H1 H 0.267(3) 0.1337(17) 0.374(2) 0.035 Uiso 1 2 d DRS T P . .

loop_
_atom_site_aniso_label
_atom_site_aniso_U_11
_atom_site_aniso_U_22
_atom_site_aniso_U_33
_atom_site_aniso_U_23
_atom_site_aniso_U_13
_atom_site_aniso_U_12
Br1 0.01815(15) 0.01815(15) 0.01264(16) 0.000 0.000 0.00907(7)
Cu1 0.00968(13) 0.00968(13) 0.02005(16) -0.00179(3) 0.00179(3) 0.00531(8)
Cu2 0.00984(17) 0.0158(2) 0.00808(19) 0.000 0.000 0.00791(12)
O1 0.0104(3) 0.0102(2) 0.0148(3) -0.00090(11) -0.0018(2) 0.00521(16)
F1 0.0182(5) 0.0182(5) 0.0335(11) 0.000 0.000 0.0091(3)

loop_
_atom_type_symbol
_atom_type_description
_atom_type_scat_dispersion_real
_atom_type_scat_dispersion_imag
_atom_type_scat_source
Br Br 0.2860 0.9640 'International Tables Vol C Tables 4.2.6.8 and 6.1.1.4'
Cu Cu 0.2470 0.4710 'International Tables Vol C Tables 4.2.6.8 and 6.1.1.4'
F F 0.0040 0.0030 'International Tables Vol C Tables 4.2.6.8 and 6.1.1.4'
H H 0.0000 0.0000 'International Tables Vol C Tables 4.2.6.8 and 6.1.1.4'
O O 0.0020 0.0020 'International Tables Vol C Tables 4.2.6.8 and 6.1.1.4'

loop_
_geom_angle_atom_site_label_1
_geom_angle_atom_site_label_2
_geom_angle_atom_site_label_3
_geom_angle
_geom_angle_site_symmetry_1
_geom_angle_site_symmetry_3
Cu2 Cu1 Cu2 180.0 15_556 3_665
O1 Cu1 Cu2 133.67(2) . 15_556
O1 Cu1 Cu2 46.33(2) . 3_665
O1 Cu1 Cu2 46.33(2) 3_665 3_665
O1 Cu1 Cu2 133.67(2) 3_665 15_556
O1 Cu1 Cu2 46.33(2) 13_666 15_556
O1 Cu1 Cu2 133.67(2) 15_556 3_665
O1 Cu1 Cu2 133.67(2) 13_666 3_665
O1 Cu1 Cu2 46.33(2) 15_556 15_556
O1 Cu1 O1 84.47(4) . 3_665
O1 Cu1 O1 180.00(5) . 13_666
O1 Cu1 O1 95.53(4) . 15_556
O1 Cu1 O1 180.0 15_556 3_665
O1 Cu1 O1 84.47(4) 13_666 15_556
O1 Cu1 O1 95.53(4) 13_666 3_665
Cu1 Cu2 Cu1 114.64(3) 5_554 2_655
Cu2 Cu2 Cu1 117.880(10) 2_655 2_655
Cu2 Cu2 Cu1 117.878(10) 3_665 2_655
Cu2 Cu2 Cu1 117.880(10) 2_655 5_554
Cu2 Cu2 Cu1 117.878(10) 3_665 5_554
Cu2 Cu2 Cu2 60.0 2_655 3_665
Cu2 Cu2 O1 117.94(2) 2_655 16_556
Cu2 Cu2 O1 117.94(2) 2_655 .
Cu2 Cu2 O1 79.088(19) 2_655 17_656
Cu2 Cu2 O1 117.94(2) 3_665 17_656
Cu2 Cu2 O1 117.94(2) 3_665 2_655
Cu2 Cu2 O1 79.085(19) 3_665 .
Cu2 Cu2 O1 79.088(19) 2_655 2_655
Cu2 Cu2 O1 79.085(19) 3_665 16_556
O1 Cu2 Cu1 122.15(3) 2_655 5_554
O1 Cu2 Cu1 122.15(3) . 5_554
O1 Cu2 Cu1 45.070(13) 16_556 5_554
O1 Cu2 Cu1 122.15(3) 16_556 2_655
O1 Cu2 Cu1 45.071(13) 17_656 5_554
O1 Cu2 Cu1 45.071(13) 2_655 2_655
O1 Cu2 Cu1 45.070(13) . 2_655
O1 Cu2 Cu1 122.15(3) 17_656 2_655
O1 Cu2 O1 94.72(4) 2_655 17_656
O1 Cu2 O1 82.28(4) 2_655 .
O1 Cu2 O1 94.72(4) 16_556 .
O1 Cu2 O1 161.44(4) 16_556 2_655
O1 Cu2 O1 82.28(4) 16_556 17_656
O1 Cu2 O1 161.44(4) 17_656 .
Cu1 O1 Cu1 117.24(3) . 2_655
Cu1 O1 Cu2 107.39(4) . .
Cu1 O1 Cu2 88.60(2) 2_655 .
Cu1 O1 Cu2 88.60(2) . 3_665
Cu1 O1 Cu2 107.39(4) 2_655 3_665
Cu2 O1 Cu2 21.83(4) . 3_665

loop_
_geom_bond_atom_site_label_1
_geom_bond_atom_site_label_2
_geom_bond_distance
_geom_bond_site_symmetry_2
Cu1 Cu2 2.7582(4) 3_665
Cu1 Cu2 2.7582(4) 15_556
Cu1 O1 1.9533(4) 3_665
Cu1 O1 1.9533(4) .
Cu1 O1 1.9533(4) 13_666
Cu1 O1 1.9533(4) 15_556
Cu2 Cu1 2.7582(4) 2_655
Cu2 Cu1 2.7582(4) 5_554
Cu2 Cu2 0.7557(12) 2_655
Cu2 Cu2 0.7557(12) 3_665
Cu2 O1 1.9957(7) .
Cu2 O1 1.9957(7) 2_655
Cu2 O1 1.9957(7) 16_556
Cu2 O1 1.9957(7) 17_656
O1 Cu1 1.9533(4) 2_655
O1 Cu2 1.9957(7) 3_665
